data_7717031
loop_
_publ_author_name
'Zhang, Yu'
'Li, Bin'
'Wang, Tao'
'Duan, Ning'
'Zheng, Jianwei'
'Li, Hao'
'Zhang, Fengjun'
'Fang, Xiaolong'

_publ_section_title
;
 Efficient hydrogenation of ketones over the diaminophosphino manganese
 complex.
;
_journal_issue 40
_journal_name_full 'Dalton transactions (Cambridge, England : 2003)'
_journal_page_first 16475
_journal_page_last 16479
_journal_paper_doi 10.1039/d4dt02297a
_journal_volume 53
_journal_year 2024
_chemical_formula_moiety 'Br, C42 H38 Mn N2 O2 P2'
_chemical_formula_sum 'C42 H38 Br Mn N2 O2 P2'
_chemical_formula_weight 799.53
_space_group_crystal_system triclinic
_space_group_IT_number 2
_space_group_name_Hall '-P 1'
_space_group_name_H-M_alt 'P -1'
_atom_sites_solution_hydrogens geom
_atom_sites_solution_primary dual
_audit_creation_date 2024-07-19
_audit_creation_method
;
Olex2 1.5
(compiled 2022.04.07 svn.rca3783a0 for OlexSys, GUI svn.r6498)
;
_audit_update_record
;
2024-08-06 deposited with the CCDC.	2024-09-16 downloaded from the CCDC.
;
_cell_angle_alpha 92.962(11)
_cell_angle_beta 105.097(13)
_cell_angle_gamma 90.746(13)
_cell_formula_units_Z 4
_cell_length_a 11.757(2)
_cell_length_b 17.831(3)
_cell_length_c 18.477(3)
_cell_measurement_reflns_used 13468
_cell_measurement_temperature 150
_cell_measurement_theta_max 69.60
_cell_measurement_theta_min 3.90
_cell_volume 3733.4(11)
_computing_cell_refinement 'X-Area Recipe 1.33.0.0 (STOE, 2015)'
_computing_data_collection 'X-Area Pilatus3_SV 1.31.153.0 (STOE, 2018)'
_computing_data_reduction
;
X-Area Integrate 1.74.2.0 (STOE, 2018)
X-Area LANA 1.75.3.0 (STOE, 2018)
;
_computing_molecular_graphics 'Olex2 1.5 (Dolomanov et al., 2009)'
_computing_publication_material 'Olex2 1.5 (Dolomanov et al., 2009)'
_computing_structure_refinement 'SHELXL 2018/3 (Sheldrick, 2015)'
_computing_structure_solution 'SHELXT 2018/2 (Sheldrick, 2018)'
_diffrn_ambient_temperature 150
_diffrn_detector Pilatus300K
_diffrn_detector_area_resol_mean 5.81
_diffrn_detector_type 'DECTRIS PILATUS 300K'
_diffrn_measured_fraction_theta_full 0.988
_diffrn_measured_fraction_theta_max 0.988
_diffrn_measurement_details '1369 frames, detector distance = 40 mm'
_diffrn_measurement_device 'Eulerian 4-circle diffractometer'
_diffrn_measurement_device_type 'STOE STADIVARI'
_diffrn_measurement_method 'rotation method, \w scans'
_diffrn_radiation_collimation '1.2 mm, 0.6 diameter'
_diffrn_radiation_monochromator 'Graded multilayer mirror'
_diffrn_radiation_polarisn_norm 270
_diffrn_radiation_probe x-ray
_diffrn_radiation_type 'Cu K\a'
_diffrn_radiation_wavelength 1.54186
_diffrn_reflns_av_R_equivalents 0.0812
_diffrn_reflns_av_unetI/netI 0.1019
_diffrn_reflns_Laue_measured_fraction_full 0.988
_diffrn_reflns_Laue_measured_fraction_max 0.988
_diffrn_reflns_limit_h_max 13
_diffrn_reflns_limit_h_min -12
_diffrn_reflns_limit_k_max 20
_diffrn_reflns_limit_k_min -20
_diffrn_reflns_limit_l_max 21
_diffrn_reflns_limit_l_min -16
_diffrn_reflns_number 28733
_diffrn_reflns_point_group_measured_fraction_full 0.988
_diffrn_reflns_point_group_measured_fraction_max 0.988
_diffrn_reflns_theta_full 62.500
_diffrn_reflns_theta_max 62.500
_diffrn_reflns_theta_min 3.609
_diffrn_source 'GeniX 3D HF Cu'
_diffrn_source_current 0.600
_diffrn_source_power 0.030
_diffrn_source_voltage 50
_exptl_absorpt_coefficient_mu 5.241
_exptl_absorpt_correction_T_max 1.0000
_exptl_absorpt_correction_T_min 0.2669
_exptl_absorpt_correction_type multi-scan
_exptl_absorpt_process_details
;
STOE LANA, absorption correction by scaling of reflection intensities.
J. Koziskova, F. Hahn, J. Richter, J. Kozisek, "Comparison of different
absorption corrections on the model structure of tetrakis(\m~2~-acetato)-
diaqua-di-copper(II)", Acta Chimica Slovaca, vol. 9, no. 2, 2016, pp. 136 - 140.
;
_exptl_crystal_colour black
_exptl_crystal_colour_primary black
_exptl_crystal_density_diffrn 1.422
_exptl_crystal_density_method 'not measured'
_exptl_crystal_description block
_exptl_crystal_F_000 1640
_exptl_crystal_size_max 0.15
_exptl_crystal_size_mid 0.1
_exptl_crystal_size_min 0.08
_refine_diff_density_max 1.444
_refine_diff_density_min -0.797
_refine_diff_density_rms 0.222
_refine_ls_extinction_method none
_refine_ls_goodness_of_fit_ref 1.037
_refine_ls_hydrogen_treatment constr
_refine_ls_matrix_type full
_refine_ls_number_parameters 901
_refine_ls_number_reflns 11783
_refine_ls_number_restraints 972
_refine_ls_restrained_S_all 1.008
_refine_ls_R_factor_all 0.1294
_refine_ls_R_factor_gt 0.0756
_refine_ls_shift/su_max 0.000
_refine_ls_shift/su_mean 0.000
_refine_ls_structure_factor_coef Fsqd
_refine_ls_weighting_details 'w=1/[\s^2^(Fo^2^)+(0.1662P)^2^] where P=(Fo^2^+2Fc^2^)/3'
_refine_ls_weighting_scheme calc
_refine_ls_wR_factor_gt 0.1906
_refine_ls_wR_factor_ref 0.2572
_reflns_Friedel_coverage 0.000
_reflns_number_gt 7500
_reflns_number_total 11783
_reflns_threshold_expression 'I > 2\s(I)'
_cod_data_source_file d4dt02297a2.cif
_cod_data_source_block 20240113-3
_cod_depositor_comments 'Adding full bibliography for 7717031.cif.'
_cod_original_cell_volume 3733.4(10)
_cod_database_code 7717031
_shelx_shelxl_version_number 2018/3
_shelx_space_group_comment
;
The symmetry employed for this shelxl refinement is uniquely defined
by the following loop, which should always be used as a source of
symmetry information in preference to the above space-group names.
They are only intended as comments.
;
_olex2_refinement_description
;
1. Fixed Uiso
 At 1.2 times of:
  All C(H) groups, All C(H,H) groups, All N(H) groups
2. Uiso/Uaniso restraints and constraints
C00H \\sim C00I \\sim C1 \\sim C00K \\sim C00L \\sim C00M \\sim C00N \\sim C00O
\\sim C4 \\sim C00Q \\sim C00R \\sim C00S \\sim C00T \\sim C00U \\sim C00V
\\sim C00W \\sim C00X \\sim C00Y \\sim C00Z \\sim C010 \\sim C011 \\sim C3
\\sim C013 \\sim C014 \\sim C015 \\sim C016 \\sim C017 \\sim C018 \\sim C019
\\sim C01A \\sim C01B \\sim C01C \\sim C01D \\sim C01E \\sim C2 \\sim C01G
\\sim C01H \\sim C01I \\sim C01J \\sim C01K \\sim C01L \\sim C01M \\sim C01N
\\sim C01O \\sim C01P \\sim C01Q \\sim C01R \\sim C01S \\sim C01T \\sim C01U
\\sim C01V \\sim C01W \\sim C01X \\sim C01Y \\sim C01Z \\sim C020 \\sim C021
\\sim C022 \\sim C023 \\sim C024 \\sim C025 \\sim C026 \\sim C027 \\sim C028
\\sim C029 \\sim C02A \\sim C02B \\sim C02C \\sim C02D \\sim C02E \\sim C02F
\\sim C02G \\sim C02H \\sim C02I \\sim C02J \\sim C02K \\sim C02L \\sim C02M
\\sim C02N \\sim C02O \\sim C02P \\sim C02Q \\sim C02R \\sim C02S: within 2A
with sigma of 0.01 and sigma for terminal atoms of 0.02 within 2A
Uanis(C00H) \\sim Ueq, Uanis(C00I) \\sim Ueq, Uanis(C1) \\sim Ueq, Uanis(C00K)
\\sim Ueq, Uanis(C00L) \\sim Ueq, Uanis(C00M) \\sim Ueq, Uanis(C00N) \\sim Ueq,
Uanis(C00O) \\sim Ueq, Uanis(C4) \\sim Ueq, Uanis(C00Q) \\sim Ueq, Uanis(C00R)
\\sim Ueq, Uanis(C00S) \\sim Ueq, Uanis(C00T) \\sim Ueq, Uanis(C00U) \\sim Ueq,
Uanis(C00V) \\sim Ueq, Uanis(C00W) \\sim Ueq, Uanis(C00X) \\sim Ueq,
Uanis(C00Y) \\sim Ueq, Uanis(C00Z) \\sim Ueq, Uanis(C010) \\sim Ueq,
Uanis(C011) \\sim Ueq, Uanis(C3) \\sim Ueq, Uanis(C013) \\sim Ueq, Uanis(C014)
\\sim Ueq, Uanis(C015) \\sim Ueq, Uanis(C016) \\sim Ueq, Uanis(C017) \\sim Ueq,
Uanis(C018) \\sim Ueq, Uanis(C019) \\sim Ueq, Uanis(C01A) \\sim Ueq,
Uanis(C01B) \\sim Ueq, Uanis(C01C) \\sim Ueq, Uanis(C01D) \\sim Ueq,
Uanis(C01E) \\sim Ueq, Uanis(C2) \\sim Ueq, Uanis(C01G) \\sim Ueq, Uanis(C01H)
\\sim Ueq, Uanis(C01I) \\sim Ueq, Uanis(C01J) \\sim Ueq, Uanis(C01K) \\sim Ueq,
Uanis(C01L) \\sim Ueq, Uanis(C01M) \\sim Ueq, Uanis(C01N) \\sim Ueq,
Uanis(C01O) \\sim Ueq, Uanis(C01P) \\sim Ueq, Uanis(C01Q) \\sim Ueq,
Uanis(C01R) \\sim Ueq, Uanis(C01S) \\sim Ueq, Uanis(C01T) \\sim Ueq,
Uanis(C01U) \\sim Ueq, Uanis(C01V) \\sim Ueq, Uanis(C01W) \\sim Ueq,
Uanis(C01X) \\sim Ueq, Uanis(C01Y) \\sim Ueq, Uanis(C01Z) \\sim Ueq,
Uanis(C020) \\sim Ueq, Uanis(C021) \\sim Ueq, Uanis(C022) \\sim Ueq,
Uanis(C023) \\sim Ueq, Uanis(C024) \\sim Ueq, Uanis(C025) \\sim Ueq,
Uanis(C026) \\sim Ueq, Uanis(C027) \\sim Ueq, Uanis(C028) \\sim Ueq,
Uanis(C029) \\sim Ueq, Uanis(C02A) \\sim Ueq, Uanis(C02B) \\sim Ueq,
Uanis(C02C) \\sim Ueq, Uanis(C02D) \\sim Ueq, Uanis(C02E) \\sim Ueq,
Uanis(C02F) \\sim Ueq, Uanis(C02G) \\sim Ueq, Uanis(C02H) \\sim Ueq,
Uanis(C02I) \\sim Ueq, Uanis(C02J) \\sim Ueq, Uanis(C02K) \\sim Ueq,
Uanis(C02L) \\sim Ueq, Uanis(C02M) \\sim Ueq, Uanis(C02N) \\sim Ueq,
Uanis(C02O) \\sim Ueq, Uanis(C02P) \\sim Ueq, Uanis(C02Q) \\sim Ueq,
Uanis(C02R) \\sim Ueq, Uanis(C02S) \\sim Ueq: with sigma of 0.01 and sigma for
terminal atoms of 0.02
3.a Ternary CH refined with riding coordinates:
 N1(H1), N3(H3), N2(H2), N4(H4)
3.b Secondary CH2 refined with riding coordinates:
 C00O(H00A,H00B), C00U(H00E,H00F), C00V(H00G,H00H), C00Y(H00C,H00D), C00Z(H00I,
 H00J), C016(H01A,H01B), C01Q(H01T,H01V), C01V(H01E,H01F)
3.c Aromatic/amide H refined with riding coordinates:
 C00X(H00X), C011(H011), C013(H013), C014(H014), C015(H015), C017(H017),
 C01A(H01G), C01B(H01H), C01C(H01C), C01D(H01D), C01E(H01I), C01G(H01K),
 C01H(H01M), C01I(H01O), C01J(H01J), C01K(H01Q), C01L(H01L), C01N(H01N),
 C01O(H01S), C01P(H01P), C01R(H01R), C01T(H01W), C01U(H01U), C01W(H01X),
 C01X(H01Y), C01Y(H01Z), C01Z(H01), C020(H020), C021(H021), C022(H022),
 C023(H023), C024(H024), C025(H025), C026(H026), C027(H027), C028(H028),
 C029(H029), C02A(H02A), C02B(H02B), C02C(H02C), C02D(H02D), C02E(H02E),
 C02F(H02F), C02G(H02G), C02H(H02H), C02I(H02I), C02J(H02J), C02K(H02K),
 C02L(H02L), C02M(H02M), C02N(H02N), C02O(H02O), C02P(H02P), C02Q(H02Q),
 C02R(H02R), C02S(H02S)
;
_olex2_submission_special_instructions 'No special instructions were received'

loop_
_space_group_symop_operation_xyz
'x, y, z'
'-x, -y, -z'

loop_
_atom_site_label
_atom_site_type_symbol
_atom_site_fract_x
_atom_site_fract_y
_atom_site_fract_z
_atom_site_U_iso_or_equiv
_atom_site_adp_type
_atom_site_occupancy
_atom_site_site_symmetry_order
_atom_site_calc_flag
_atom_site_refinement_flags_posn
_atom_site_refinement_flags_adp
_atom_site_refinement_flags_occupancy
_atom_site_disorder_assembly
_atom_site_disorder_group
Br01 Br 0.44135(8) 0.33350(5) 0.38477(5) 0.0266(3) Uani 1 1 d . . . . .
Br02 Br 0.46837(8) -0.16391(5) 0.38431(5) 0.0291(3) Uani 1 1 d . . . . .
Mn1 Mn 0.52877(11) 0.57515(7) 0.26790(7) 0.0144(3) Uani 1 1 d . . . . .
Mn2 Mn 0.26978(11) 0.07431(7) 0.25845(7) 0.0155(3) Uani 1 1 d . . . . .
P2 P 0.72206(18) 0.55292(12) 0.33199(11) 0.0171(5) Uani 1 1 d . . . . .
P1 P 0.35293(18) 0.59367(12) 0.18042(11) 0.0169(5) Uani 1 1 d . . . . .
P3 P 0.13158(18) 0.04900(12) 0.32488(11) 0.0176(5) Uani 1 1 d . . . . .
P4 P 0.37595(18) 0.09672(12) 0.17160(11) 0.0174(5) Uani 1 1 d . . . . .
O1 O 0.6281(5) 0.6956(3) 0.1969(3) 0.0279(14) Uani 1 1 d . . . . .
O2 O 0.5515(6) 0.4440(4) 0.1696(3) 0.0311(15) Uani 1 1 d . . . . .
O4 O 0.1133(5) 0.1951(3) 0.1930(4) 0.0278(14) Uani 1 1 d . . . . .
O3 O 0.1508(5) -0.0473(4) 0.1483(3) 0.0291(15) Uani 1 1 d . . . . .
N1 N 0.4336(6) 0.5062(4) 0.3265(3) 0.0152(14) Uani 1 1 d . . . . .
H1 H 0.473782 0.458341 0.333962 0.018 Uiso 1 1 calc R U . . .
N3 N 0.3573(6) 0.1518(4) 0.3484(4) 0.0177(15) Uani 1 1 d . . . . .
H3 H 0.370261 0.199037 0.326393 0.021 Uiso 1 1 calc R U . . .
N2 N 0.5195(6) 0.6556(4) 0.3563(3) 0.0151(14) Uani 1 1 d . . . . .
H2 H 0.490483 0.702291 0.333094 0.018 Uiso 1 1 calc R U . . .
N4 N 0.4105(6) 0.0039(4) 0.3143(4) 0.0188(15) Uani 1 1 d . . . . .
H4 H 0.373828 -0.043996 0.321124 0.023 Uiso 1 1 calc R U . . .
C00H C 0.1764(7) 0.1929(5) 0.3901(4) 0.0169(16) Uani 1 1 d . U . . .
C00I C 0.4202(7) 0.0046(5) 0.1423(5) 0.0179(16) Uani 1 1 d . U . . .
C1 C 0.5898(7) 0.6465(5) 0.2230(4) 0.0208(19) Uani 1 1 d . U . . .
C00K C 0.8098(7) 0.5087(4) 0.2712(4) 0.0168(16) Uani 1 1 d . U . . .
C00L C 0.2746(7) 0.4550(5) 0.2140(5) 0.0203(16) Uani 1 1 d . U . . .
C00M C 0.0867(7) 0.1388(4) 0.3580(4) 0.0156(16) Uani 1 1 d . U . . .
C00N C -0.0082(7) 0.0056(5) 0.2669(5) 0.0196(17) Uani 1 1 d . U . . .
C00O C 0.4475(7) 0.5442(5) 0.4019(4) 0.0186(17) Uani 1 1 d . U . . .
H00A H 0.525736 0.536334 0.433624 0.022 Uiso 1 1 calc R U . . .
H00B H 0.390158 0.523699 0.425518 0.022 Uiso 1 1 calc R U . . .
C4 C 0.1727(7) 0.1474(5) 0.2183(4) 0.0186(18) Uani 1 1 d . U . . .
C00Q C 0.2777(7) 0.5015(5) 0.1532(5) 0.0225(17) Uani 1 1 d . U . . .
C00R C 0.7346(7) 0.6983(5) 0.3942(4) 0.0201(16) Uani 1 1 d . U . . .
C00S C 0.4715(7) -0.0432(5) 0.1995(5) 0.0223(17) Uani 1 1 d . U . . .
C00T C 0.5098(8) 0.1551(5) 0.1936(5) 0.0229(18) Uani 1 1 d . U . . .
C00U C 0.4757(7) 0.1211(5) 0.3831(4) 0.0179(17) Uani 1 1 d . U . . .
H00E H 0.528934 0.130393 0.352178 0.021 Uiso 1 1 calc R U . . .
H00F H 0.508605 0.145599 0.432414 0.021 Uiso 1 1 calc R U . . .
C00V C 0.4621(7) 0.0392(5) 0.3898(5) 0.0215(18) Uani 1 1 d . U . . .
H00G H 0.538231 0.018155 0.411565 0.026 Uiso 1 1 calc R U . . .
H00H H 0.411052 0.029860 0.422192 0.026 Uiso 1 1 calc R U . . .
C00W C 0.2407(8) 0.6578(5) 0.1985(5) 0.0225(17) Uani 1 1 d . U . . .
C00X C 0.1460(7) 0.2650(5) 0.4083(4) 0.0192(17) Uani 1 1 d . U . . .
H00X H 0.204797 0.302021 0.425389 0.023 Uiso 1 1 calc R U . . .
C00Y C 0.4288(7) 0.6268(5) 0.3919(5) 0.0213(18) Uani 1 1 d . U . . .
H00C H 0.350437 0.634586 0.360298 0.026 Uiso 1 1 calc R U . . .
H00D H 0.436397 0.653188 0.440249 0.026 Uiso 1 1 calc R U . . .
C00Z C 0.3020(7) 0.1706(5) 0.4116(4) 0.0163(16) Uani 1 1 d . U . . .
H00I H 0.307846 0.127272 0.441821 0.020 Uiso 1 1 calc R U . . .
H00J H 0.348176 0.211289 0.443074 0.020 Uiso 1 1 calc R U . . .
C010 C 0.1617(7) -0.0058(5) 0.4086(5) 0.0216(17) Uani 1 1 d . U . . .
C011 C 0.2400(8) 0.4721(5) 0.0800(5) 0.0295(19) Uani 1 1 d . U . . .
H011 H 0.241553 0.502151 0.040632 0.035 Uiso 1 1 calc R U . . .
C3 C 0.1983(7) 0.0006(5) 0.1919(5) 0.0191(18) Uani 1 1 d . U . . .
C013 C 0.3939(8) -0.0229(5) 0.0662(5) 0.0258(18) Uani 1 1 d . U . . .
H013 H 0.361998 0.008607 0.027871 0.031 Uiso 1 1 calc R U . . .
C014 C -0.0313(7) 0.1577(5) 0.3491(5) 0.0215(17) Uani 1 1 d . U . . .
H014 H -0.091154 0.122496 0.327509 0.026 Uiso 1 1 calc R U . . .
C015 C 0.2352(7) 0.3825(5) 0.1970(5) 0.0228(17) Uani 1 1 d . U . . .
H015 H 0.232914 0.351526 0.235585 0.027 Uiso 1 1 calc R U . . .
C016 C 0.6271(7) 0.6752(5) 0.4173(4) 0.0180(17) Uani 1 1 d . U . . .
H01A H 0.646243 0.632052 0.447753 0.022 Uiso 1 1 calc R U . . .
H01B H 0.608693 0.715729 0.449089 0.022 Uiso 1 1 calc R U . . .
C017 C 0.2765(8) 0.7326(5) 0.2200(5) 0.0255(18) Uani 1 1 d . U . . .
H017 H 0.355437 0.747106 0.228932 0.031 Uiso 1 1 calc R U . . .
C018 C 0.7641(7) 0.4985(5) 0.4169(5) 0.0210(17) Uani 1 1 d . U . . .
C019 C 0.2957(8) 0.1357(5) 0.0830(5) 0.0251(18) Uani 1 1 d . U . . .
C01A C 0.6154(8) 0.1303(6) 0.1793(5) 0.031(2) Uani 1 1 d . U . . .
H01G H 0.620165 0.081910 0.159179 0.037 Uiso 1 1 calc R U . . .
C01B C -0.0605(8) 0.0323(6) 0.1968(5) 0.0294(19) Uani 1 1 d . U . . .
H01H H -0.023728 0.072073 0.180404 0.035 Uiso 1 1 calc R U . . .
C01C C 0.1236(8) 0.6353(6) 0.1900(5) 0.0280(19) Uani 1 1 d . U . . .
H01C H 0.099732 0.585266 0.177984 0.034 Uiso 1 1 calc R U . . .
C01D C 0.7842(8) 0.7697(5) 0.4126(5) 0.0227(17) Uani 1 1 d . U . . .
H01D H 0.742795 0.806434 0.431636 0.027 Uiso 1 1 calc R U . . .
C01E C -0.0654(8) -0.0524(5) 0.2898(5) 0.0273(19) Uani 1 1 d . U . . .
H01I H -0.033564 -0.070738 0.336827 0.033 Uiso 1 1 calc R U . . .
C2 C 0.5424(7) 0.4982(5) 0.2063(5) 0.0217(19) Uani 1 1 d . U . . .
C01G C 0.4905(7) -0.1184(5) 0.1787(5) 0.0261(18) Uani 1 1 d . U . . .
H01K H 0.521968 -0.151135 0.215871 0.031 Uiso 1 1 calc R U . . .
C01H C -0.0597(7) 0.2295(5) 0.3724(5) 0.0221(17) Uani 1 1 d . U . . .
H01M H -0.137833 0.241316 0.368447 0.026 Uiso 1 1 calc R U . . .
C01I C 0.2060(8) -0.0777(5) 0.4052(5) 0.0263(18) Uani 1 1 d . U . . .
H01O H 0.219201 -0.096516 0.360238 0.032 Uiso 1 1 calc R U . . .
C01J C 0.8402(8) 0.5277(6) 0.4829(5) 0.0281(19) Uani 1 1 d . U . . .
H01J H 0.872254 0.576077 0.486393 0.034 Uiso 1 1 calc R U . . .
C01K C 0.0299(8) 0.2826(5) 0.4014(5) 0.0269(19) Uani 1 1 d . U . . .
H01Q H 0.011569 0.330587 0.416364 0.032 Uiso 1 1 calc R U . . .
C01L C 0.7477(8) 0.3830(6) 0.4734(5) 0.0287(19) Uani 1 1 d . U . . .
H01L H 0.717326 0.334038 0.468950 0.034 Uiso 1 1 calc R U . . .
C01M C 0.7964(7) 0.6441(5) 0.3626(4) 0.0201(17) Uani 1 1 d . U . . .
C01N C 0.8216(8) 0.4089(6) 0.5400(5) 0.0310(19) Uani 1 1 d . U . . .
H01N H 0.840709 0.378951 0.580967 0.037 Uiso 1 1 calc R U . . .
C01O C 0.2152(8) -0.0940(6) 0.5340(6) 0.035(2) Uani 1 1 d . U . . .
H01S H 0.232600 -0.123535 0.575277 0.042 Uiso 1 1 calc R U . . .
C01P C 0.9068(7) 0.6626(5) 0.3520(5) 0.0228(17) Uani 1 1 d . U . . .
H01P H 0.948077 0.626902 0.331425 0.027 Uiso 1 1 calc R U . . .
C01Q C 0.5075(7) -0.0146(5) 0.2774(5) 0.0216(18) Uani 1 1 d . U . . .
H01T H 0.555870 0.030523 0.280251 0.026 Uiso 1 1 calc R U . . .
H01V H 0.556759 -0.051469 0.306387 0.026 Uiso 1 1 calc R U . . .
C01R C 0.8797(8) 0.4490(5) 0.2932(5) 0.0256(18) Uani 1 1 d . U . . .
H01R H 0.886516 0.430471 0.340213 0.031 Uiso 1 1 calc R U . . .
C01S C 0.3644(8) 0.6253(5) 0.0889(5) 0.0226(17) Uani 1 1 d . U . . .
C01T C 0.4638(8) -0.1440(5) 0.1052(5) 0.0280(19) Uani 1 1 d . U . . .
H01W H 0.478012 -0.193625 0.092880 0.034 Uiso 1 1 calc R U . . .
C01U C 0.7169(8) 0.4261(5) 0.4132(5) 0.0262(18) Uani 1 1 d . U . . .
H01U H 0.663999 0.407030 0.369211 0.031 Uiso 1 1 calc R U . . .
C01V C 0.3055(7) 0.4884(5) 0.2924(5) 0.0234(18) Uani 1 1 d . U . . .
H01E H 0.278692 0.453874 0.323726 0.028 Uiso 1 1 calc R U . . .
H01F H 0.262399 0.534328 0.293288 0.028 Uiso 1 1 calc R U . . .
C01W C 0.3488(8) 0.1874(5) 0.0470(5) 0.0290(19) Uani 1 1 d . U . . .
H01X H 0.426917 0.202672 0.067841 0.035 Uiso 1 1 calc R U . . .
C01X C 0.1777(8) 0.1144(6) 0.0495(5) 0.0307(19) Uani 1 1 d . U . . .
H01Y H 0.140379 0.079588 0.071922 0.037 Uiso 1 1 calc R U . . .
C01Y C 0.2309(8) -0.1216(6) 0.4658(5) 0.0302(19) Uani 1 1 d . U . . .
H01Z H 0.258246 -0.169836 0.461253 0.036 Uiso 1 1 calc R U . . .
C01Z C 0.1456(8) 0.0223(6) 0.4771(5) 0.0289(19) Uani 1 1 d . U . . .
H01 H 0.116549 0.070150 0.480999 0.035 Uiso 1 1 calc R U . . .
C020 C 0.8025(8) 0.5368(5) 0.2028(5) 0.0258(18) Uani 1 1 d . U . . .
H020 H 0.755949 0.578080 0.188813 0.031 Uiso 1 1 calc R U . . .
C021 C 0.3859(9) 0.6699(6) -0.0490(5) 0.036(2) Uani 1 1 d . U . . .
H021 H 0.392498 0.684101 -0.095533 0.043 Uiso 1 1 calc R U . . .
C022 C 0.5042(9) 0.2284(5) 0.2237(5) 0.0299(19) Uani 1 1 d . U . . .
H022 H 0.433923 0.245378 0.231982 0.036 Uiso 1 1 calc R U . . .
C023 C 0.2830(8) 0.6730(5) 0.0472(5) 0.0302(19) Uani 1 1 d . U . . .
H023 H 0.220464 0.690325 0.064949 0.036 Uiso 1 1 calc R U . . .
C024 C 0.9345(8) 0.4431(5) 0.1775(5) 0.032(2) Uani 1 1 d . U . . .
H024 H 0.977204 0.421310 0.146429 0.038 Uiso 1 1 calc R U . . .
C025 C 0.9538(8) 0.7345(5) 0.3724(5) 0.0300(19) Uani 1 1 d . U . . .
H025 H 1.026883 0.746947 0.365052 0.036 Uiso 1 1 calc R U . . .
C026 C 0.0796(9) 0.7626(6) 0.2191(6) 0.036(2) Uani 1 1 d . U . . .
H026 H 0.025305 0.797926 0.226126 0.043 Uiso 1 1 calc R U . . .
C027 C 0.8946(8) 0.7877(5) 0.4033(5) 0.0283(19) Uani 1 1 d . U . . .
H027 H 0.927993 0.835515 0.417841 0.034 Uiso 1 1 calc R U . . .
C028 C -0.1638(8) 0.0026(6) 0.1511(6) 0.035(2) Uani 1 1 d . U . . .
H028 H -0.197223 0.021708 0.104683 0.042 Uiso 1 1 calc R U . . .
C029 C 0.8675(8) 0.4820(6) 0.5445(5) 0.035(2) Uani 1 1 d . U . . .
H029 H 0.917583 0.501055 0.589483 0.042 Uiso 1 1 calc R U . . .
C02A C -0.1701(8) -0.0844(6) 0.2445(6) 0.033(2) Uani 1 1 d . U . . .
H02A H -0.206782 -0.124097 0.261168 0.040 Uiso 1 1 calc R U . . .
C02B C 0.7127(8) 0.1796(6) 0.1958(6) 0.035(2) Uani 1 1 d . U . . .
H02B H 0.782901 0.163861 0.186503 0.042 Uiso 1 1 calc R U . . .
C02C C 0.1948(9) 0.7844(6) 0.2280(5) 0.032(2) Uani 1 1 d . U . . .
H02C H 0.217788 0.834668 0.239497 0.038 Uiso 1 1 calc R U . . .
C02D C 0.4683(9) 0.6229(6) -0.0067(5) 0.034(2) Uani 1 1 d . U . . .
H02D H 0.531132 0.606291 -0.024611 0.041 Uiso 1 1 calc R U . . .
C02E C -0.2184(8) -0.0584(6) 0.1768(6) 0.035(2) Uani 1 1 d . U . . .
H02E H -0.287889 -0.080388 0.146551 0.043 Uiso 1 1 calc R U . . .
C02F C 0.9422(8) 0.4151(5) 0.2439(5) 0.031(2) Uani 1 1 d . U . . .
H02F H 0.988107 0.373592 0.258161 0.037 Uiso 1 1 calc R U . . .
C02G C 0.4570(8) 0.6011(5) 0.0611(5) 0.0290(19) Uani 1 1 d . U . . .
H02G H 0.512200 0.569674 0.088791 0.035 Uiso 1 1 calc R U . . .
C02H C 0.0434(8) 0.6887(6) 0.1996(6) 0.035(2) Uani 1 1 d . U . . .
H02H H -0.035227 0.674582 0.193011 0.042 Uiso 1 1 calc R U . . .
C02I C 0.1999(8) 0.3984(5) 0.0650(5) 0.0285(19) Uani 1 1 d . U . . .
H02I H 0.174072 0.379343 0.015544 0.034 Uiso 1 1 calc R U . . .
C02J C 0.1980(8) 0.3535(5) 0.1219(5) 0.0266(19) Uani 1 1 d . U . . .
H02J H 0.172060 0.303702 0.111291 0.032 Uiso 1 1 calc R U . . .
C02K C 0.7065(9) 0.2519(6) 0.2258(6) 0.039(2) Uani 1 1 d . U . . .
H02K H 0.771532 0.284721 0.235651 0.047 Uiso 1 1 calc R U . . .
C02L C 0.2866(9) 0.2160(6) -0.0190(5) 0.036(2) Uani 1 1 d . U . . .
H02L H 0.323568 0.250207 -0.042265 0.043 Uiso 1 1 calc R U . . .
C02M C 0.4160(8) -0.0968(6) 0.0493(5) 0.032(2) Uani 1 1 d . U . . .
H02M H 0.398330 -0.114831 -0.000629 0.038 Uiso 1 1 calc R U . . .
C02N C 0.6024(9) 0.2749(6) 0.2409(6) 0.038(2) Uani 1 1 d . U . . .
H02N H 0.599136 0.322597 0.263113 0.046 Uiso 1 1 calc R U . . .
C02O C 0.1730(9) -0.0214(6) 0.5404(6) 0.037(2) Uani 1 1 d . U . . .
H02O H 0.163149 -0.002341 0.586123 0.044 Uiso 1 1 calc R U . . .
C02P C 0.2966(9) 0.6944(6) -0.0215(5) 0.038(2) Uani 1 1 d . U . . .
H02P H 0.242481 0.726509 -0.049197 0.045 Uiso 1 1 calc R U . . .
C02Q C 0.1172(10) 0.1438(6) -0.0150(6) 0.041(2) Uani 1 1 d . U . . .
H02Q H 0.038615 0.129325 -0.035376 0.049 Uiso 1 1 calc R U . . .
C02R C 0.8633(9) 0.5051(6) 0.1526(6) 0.035(2) Uani 1 1 d . U . . .
H02R H 0.857089 0.523913 0.105752 0.042 Uiso 1 1 calc R U . . .
C02S C 0.1695(10) 0.1948(6) -0.0515(6) 0.043(2) Uani 1 1 d . U . . .
H02S H 0.127648 0.214144 -0.096162 0.051 Uiso 1 1 calc R U . . .

loop_
_atom_site_aniso_label
_atom_site_aniso_U_11
_atom_site_aniso_U_22
_atom_site_aniso_U_33
_atom_site_aniso_U_23
_atom_site_aniso_U_13
_atom_site_aniso_U_12
Br01 0.0348(5) 0.0149(5) 0.0305(5) 0.0028(4) 0.0091(4) -0.0029(4)
Br02 0.0369(6) 0.0158(5) 0.0350(5) 0.0025(4) 0.0094(4) 0.0097(4)
Mn1 0.0176(7) 0.0108(7) 0.0153(6) 0.0001(5) 0.0052(5) 0.0027(5)
Mn2 0.0167(7) 0.0118(7) 0.0189(7) 0.0001(5) 0.0064(5) 0.0005(5)
P2 0.0182(10) 0.0137(11) 0.0193(10) 0.0001(8) 0.0049(8) 0.0049(8)
P1 0.0189(10) 0.0143(11) 0.0183(10) 0.0002(8) 0.0065(8) 0.0021(8)
P3 0.0183(10) 0.0155(11) 0.0196(10) -0.0009(8) 0.0065(8) -0.0007(8)
P4 0.0193(10) 0.0162(11) 0.0168(10) -0.0008(8) 0.0053(8) 0.0022(8)
O1 0.036(4) 0.021(4) 0.031(3) 0.009(3) 0.015(3) -0.008(3)
O2 0.037(4) 0.024(4) 0.031(3) -0.015(3) 0.010(3) 0.004(3)
O4 0.029(3) 0.018(3) 0.040(4) 0.013(3) 0.012(3) 0.010(3)
O3 0.028(3) 0.024(4) 0.035(4) -0.015(3) 0.012(3) -0.006(3)
N1 0.024(4) 0.006(3) 0.020(3) 0.006(3) 0.013(3) 0.003(3)
N3 0.018(3) 0.011(4) 0.025(4) 0.000(3) 0.008(3) 0.000(3)
N2 0.026(4) 0.008(3) 0.011(3) 0.001(3) 0.006(3) 0.004(3)
N4 0.022(4) 0.005(3) 0.031(4) 0.000(3) 0.009(3) 0.005(3)
C00H 0.023(3) 0.014(3) 0.014(3) -0.003(3) 0.005(3) 0.005(3)
C00I 0.012(3) 0.016(4) 0.028(4) -0.006(3) 0.010(3) 0.004(3)
C1 0.022(4) 0.020(4) 0.014(4) -0.004(3) -0.005(3) 0.005(3)
C00K 0.017(3) 0.013(4) 0.020(3) 0.002(3) 0.003(3) 0.004(3)
C00L 0.019(3) 0.020(4) 0.023(3) 0.002(3) 0.007(3) 0.001(3)
C00M 0.017(3) 0.012(3) 0.017(3) 0.001(3) 0.003(3) 0.001(3)
C00N 0.015(3) 0.020(4) 0.026(4) -0.007(3) 0.010(3) 0.004(3)
C00O 0.022(4) 0.021(4) 0.015(3) 0.008(3) 0.007(3) 0.004(3)
C4 0.018(4) 0.022(4) 0.016(4) -0.005(3) 0.007(3) -0.004(3)
C00Q 0.017(3) 0.022(4) 0.026(4) 0.002(3) 0.001(3) 0.000(3)
C00R 0.026(3) 0.020(4) 0.012(3) -0.002(3) 0.003(3) 0.000(3)
C00S 0.014(3) 0.020(4) 0.035(4) 0.001(3) 0.011(3) -0.004(3)
C00T 0.026(4) 0.021(4) 0.020(4) 0.004(3) 0.003(3) -0.006(3)
C00U 0.020(4) 0.019(4) 0.014(3) 0.004(3) 0.003(3) 0.001(3)
C00V 0.019(4) 0.022(4) 0.022(4) 0.005(3) 0.001(3) 0.007(3)
C00W 0.026(4) 0.017(4) 0.024(4) 0.005(3) 0.005(3) 0.003(3)
C00X 0.023(3) 0.017(4) 0.015(3) 0.005(3) 0.001(3) 0.000(3)
C00Y 0.022(4) 0.024(4) 0.019(4) -0.003(3) 0.007(3) 0.004(3)
C00Z 0.023(4) 0.012(4) 0.016(3) 0.000(3) 0.007(3) 0.000(3)
C010 0.018(3) 0.021(4) 0.028(4) 0.005(3) 0.010(3) 0.003(3)
C011 0.031(4) 0.026(4) 0.028(4) 0.003(3) 0.001(3) -0.002(3)
C3 0.014(4) 0.022(4) 0.023(4) 0.007(4) 0.007(3) 0.006(3)
C013 0.027(4) 0.022(4) 0.030(4) -0.010(3) 0.011(3) 0.005(3)
C014 0.021(3) 0.016(4) 0.027(4) 0.001(3) 0.006(3) 0.001(3)
C015 0.026(4) 0.016(4) 0.029(4) 0.003(3) 0.013(3) 0.001(3)
C016 0.024(4) 0.015(4) 0.014(3) -0.002(3) 0.004(3) 0.003(3)
C017 0.027(4) 0.025(4) 0.022(4) -0.005(3) 0.004(3) 0.002(3)
C018 0.018(3) 0.022(4) 0.024(4) 0.000(3) 0.006(3) 0.004(3)
C019 0.029(4) 0.028(4) 0.018(3) -0.005(3) 0.007(3) 0.008(3)
C01A 0.027(4) 0.028(4) 0.039(4) 0.006(3) 0.011(3) 0.002(3)
C01B 0.025(4) 0.031(4) 0.033(4) -0.006(3) 0.011(3) 0.002(3)
C01C 0.028(4) 0.026(4) 0.033(4) 0.002(3) 0.012(3) 0.003(3)
C01D 0.032(4) 0.017(4) 0.019(3) 0.000(3) 0.009(3) 0.002(3)
C01E 0.027(4) 0.022(4) 0.034(4) -0.004(3) 0.012(3) -0.005(3)
C2 0.017(4) 0.028(5) 0.020(4) 0.012(4) 0.003(3) 0.005(3)
C01G 0.016(3) 0.021(4) 0.044(4) 0.001(3) 0.012(3) 0.003(3)
C01H 0.021(4) 0.021(4) 0.026(4) -0.002(3) 0.010(3) 0.004(3)
C01I 0.029(4) 0.018(4) 0.035(4) 0.002(3) 0.013(3) 0.003(3)
C01J 0.024(4) 0.030(4) 0.028(4) 0.006(3) 0.002(3) 0.001(3)
C01K 0.035(4) 0.021(4) 0.023(4) 0.001(3) 0.004(3) 0.010(3)
C01L 0.025(4) 0.027(4) 0.035(4) 0.004(3) 0.008(3) 0.002(3)
C01M 0.027(4) 0.018(4) 0.014(3) 0.001(3) 0.005(3) 0.004(3)
C01N 0.025(4) 0.042(4) 0.028(4) 0.013(4) 0.007(3) 0.005(3)
C01O 0.031(4) 0.036(4) 0.040(4) 0.014(4) 0.013(4) 0.008(4)
C01P 0.024(4) 0.020(4) 0.027(4) 0.000(3) 0.011(3) 0.007(3)
C01Q 0.017(4) 0.016(4) 0.033(4) 0.002(3) 0.008(3) 0.002(3)
C01R 0.026(4) 0.022(4) 0.032(4) 0.000(3) 0.014(3) 0.007(3)
C01S 0.028(4) 0.016(4) 0.026(4) 0.002(3) 0.011(3) 0.002(3)
C01T 0.024(4) 0.017(4) 0.044(4) -0.006(3) 0.013(3) 0.003(3)
C01U 0.023(4) 0.028(4) 0.026(4) -0.004(3) 0.005(3) 0.003(3)
C01V 0.020(4) 0.023(4) 0.029(4) 0.001(3) 0.010(3) 0.003(3)
C01W 0.030(4) 0.026(4) 0.032(4) 0.000(3) 0.012(3) 0.004(3)
C01X 0.032(4) 0.027(4) 0.032(4) 0.001(3) 0.007(3) 0.001(3)
C01Y 0.025(4) 0.024(4) 0.042(4) 0.005(3) 0.010(3) 0.006(3)
C01Z 0.027(4) 0.030(4) 0.030(4) 0.009(3) 0.005(3) 0.008(3)
C020 0.025(4) 0.027(4) 0.029(4) 0.000(3) 0.011(3) 0.008(3)
C021 0.046(4) 0.041(5) 0.022(4) 0.005(4) 0.010(3) 0.001(4)
C022 0.043(4) 0.017(4) 0.032(4) -0.004(3) 0.014(3) 0.000(3)
C023 0.033(4) 0.031(4) 0.025(4) 0.005(3) 0.005(3) 0.004(3)
C024 0.030(4) 0.030(4) 0.038(4) -0.013(3) 0.017(3) 0.009(3)
C025 0.033(4) 0.026(4) 0.033(4) 0.004(3) 0.013(3) -0.004(3)
C026 0.032(4) 0.036(4) 0.040(4) 0.002(4) 0.010(4) 0.012(4)
C027 0.036(4) 0.018(4) 0.031(4) -0.002(3) 0.012(3) -0.006(3)
C028 0.023(4) 0.040(4) 0.041(4) -0.008(4) 0.009(3) 0.002(3)
C029 0.029(4) 0.048(5) 0.028(4) 0.007(4) 0.004(3) 0.000(4)
C02A 0.027(4) 0.029(4) 0.047(4) -0.003(4) 0.016(3) -0.009(3)
C02B 0.023(4) 0.035(4) 0.047(4) 0.009(4) 0.008(4) -0.005(3)
C02C 0.041(4) 0.022(4) 0.031(4) -0.007(3) 0.008(3) 0.011(3)
C02D 0.043(4) 0.039(4) 0.022(4) -0.003(3) 0.015(3) 0.001(4)
C02E 0.027(4) 0.036(4) 0.044(4) -0.016(4) 0.014(4) -0.002(4)
C02F 0.029(4) 0.025(4) 0.041(4) -0.003(3) 0.013(3) 0.007(3)
C02G 0.030(4) 0.026(4) 0.032(4) 0.000(3) 0.009(3) 0.001(3)
C02H 0.025(4) 0.042(4) 0.041(4) 0.006(4) 0.012(3) 0.006(4)
C02I 0.035(4) 0.019(4) 0.029(4) -0.004(3) 0.004(3) 0.001(3)
C02J 0.033(4) 0.015(4) 0.031(4) -0.001(3) 0.007(3) 0.000(3)
C02K 0.038(4) 0.030(4) 0.044(4) 0.014(4) -0.001(4) -0.007(4)
C02L 0.050(4) 0.029(4) 0.031(4) 0.009(3) 0.011(4) 0.014(4)
C02M 0.035(4) 0.033(4) 0.028(4) -0.009(3) 0.012(3) -0.001(4)
C02N 0.050(4) 0.023(4) 0.039(4) 0.003(4) 0.010(4) -0.009(4)
C02O 0.037(4) 0.041(5) 0.038(4) 0.011(4) 0.016(4) 0.006(4)
C02P 0.045(4) 0.039(4) 0.029(4) 0.006(4) 0.009(4) 0.003(4)
C02Q 0.038(4) 0.043(5) 0.036(4) -0.003(4) 0.002(4) 0.006(4)
C02R 0.034(4) 0.042(4) 0.031(4) -0.005(4) 0.013(3) 0.004(4)
C02S 0.052(5) 0.043(5) 0.032(4) 0.006(4) 0.006(4) 0.019(4)

loop_
_atom_type_symbol
_atom_type_description
_atom_type_scat_dispersion_real
_atom_type_scat_dispersion_imag
_atom_type_scat_source
C C 0.0181 0.0091 'International Tables Vol C Tables 4.2.6.8 and 6.1.1.4'
H H 0.0000 0.0000 'International Tables Vol C Tables 4.2.6.8 and 6.1.1.4'
Br Br -0.6763 1.2805 'International Tables Vol C Tables 4.2.6.8 and 6.1.1.4'
Mn Mn -0.5299 2.8052 'International Tables Vol C Tables 4.2.6.8 and 6.1.1.4'
N N 0.0311 0.0180 'International Tables Vol C Tables 4.2.6.8 and 6.1.1.4'
O O 0.0492 0.0322 'International Tables Vol C Tables 4.2.6.8 and 6.1.1.4'
P P 0.2955 0.4335 'International Tables Vol C Tables 4.2.6.8 and 6.1.1.4'

loop_
_geom_angle_atom_site_label_1
_geom_angle_atom_site_label_2
_geom_angle_atom_site_label_3
_geom_angle
_geom_angle_site_symmetry_1
_geom_angle_site_symmetry_3
_geom_angle_publ_flag
P1 Mn1 P2 166.96(9) . . ?
N1 Mn1 P2 100.80(19) . . ?
N1 Mn1 P1 88.63(18) . . ?
N2 Mn1 P2 89.01(19) . . ?
N2 Mn1 P1 101.37(18) . . ?
N2 Mn1 N1 81.6(2) . . ?
C1 Mn1 P2 86.1(3) . . ?
C1 Mn1 P1 86.1(3) . . ?
C1 Mn1 N1 168.9(3) . . ?
C1 Mn1 N2 89.9(3) . . ?
C2 Mn1 P2 86.0(3) . . ?
C2 Mn1 P1 84.7(3) . . ?
C2 Mn1 N1 91.7(3) . . ?
C2 Mn1 N2 170.8(3) . . ?
C2 Mn1 C1 97.4(4) . . ?
P4 Mn2 P3 168.68(9) . . ?
N3 Mn2 P3 88.80(19) . . ?
N3 Mn2 P4 100.30(19) . . ?
N3 Mn2 N4 81.2(3) . . ?
N4 Mn2 P3 99.8(2) . . ?
N4 Mn2 P4 88.3(2) . . ?
C4 Mn2 P3 85.5(3) . . ?
C4 Mn2 P4 87.8(3) . . ?
C4 Mn2 N3 89.5(3) . . ?
C4 Mn2 N4 169.1(3) . . ?
C3 Mn2 P3 87.0(3) . . ?
C3 Mn2 P4 84.6(3) . . ?
C3 Mn2 N3 172.7(3) . . ?
C3 Mn2 N4 93.7(3) . . ?
C3 Mn2 C4 96.1(4) . . ?
C00K P2 Mn1 113.5(2) . . ?
C018 P2 Mn1 124.2(3) . . ?
C018 P2 C00K 102.3(4) . . ?
C01M P2 Mn1 107.5(3) . . ?
C01M P2 C00K 103.7(4) . . ?
C01M P2 C018 103.6(4) . . ?
C00Q P1 Mn1 107.6(3) . . ?
C00Q P1 C00W 106.0(4) . . ?
C00Q P1 C01S 101.7(4) . . ?
C00W P1 Mn1 123.0(3) . . ?
C00W P1 C01S 100.1(4) . . ?
C01S P1 Mn1 116.1(3) . . ?
C00M P3 Mn2 107.3(3) . . ?
C00M P3 C00N 103.3(4) . . ?
C00M P3 C010 103.2(4) . . ?
C00N P3 Mn2 114.3(3) . . ?
C010 P3 Mn2 124.0(3) . . ?
C010 P3 C00N 102.5(4) . . ?
C00I P4 Mn2 105.8(3) . . ?
C00I P4 C019 103.8(4) . . ?
C00T P4 Mn2 123.1(3) . . ?
C00T P4 C00I 104.9(4) . . ?
C00T P4 C019 100.0(4) . . ?
C019 P4 Mn2 117.2(3) . . ?
Mn1 N1 H1 107.3 . . ?
C00O N1 Mn1 106.6(5) . . ?
C00O N1 H1 107.3 . . ?
C00O N1 C01V 108.5(6) . . ?
C01V N1 Mn1 119.3(5) . . ?
C01V N1 H1 107.3 . . ?
Mn2 N3 H3 107.5 . . ?
C00U N3 Mn2 107.3(5) . . ?
C00U N3 H3 107.5 . . ?
C00U N3 C00Z 106.6(6) . . ?
C00Z N3 Mn2 119.8(5) . . ?
C00Z N3 H3 107.5 . . ?
Mn1 N2 H2 107.5 . . ?
C00Y N2 Mn1 107.1(5) . . ?
C00Y N2 H2 107.5 . . ?
C016 N2 Mn1 119.4(5) . . ?
C016 N2 H2 107.5 . . ?
C016 N2 C00Y 107.4(6) . . ?
Mn2 N4 H4 106.9 . . ?
C00V N4 Mn2 107.2(5) . . ?
C00V N4 H4 106.9 . . ?
C00V N4 C01Q 109.4(6) . . ?
C01Q N4 Mn2 119.1(5) . . ?
C01Q N4 H4 106.9 . . ?
C00M C00H C00Z 120.0(7) . . ?
C00X C00H C00M 119.4(7) . . ?
C00X C00H C00Z 120.3(7) . . ?
C00S C00I P4 117.0(6) . . ?
C00S C00I C013 119.5(8) . . ?
C013 C00I P4 123.1(7) . . ?
O1 C1 Mn1 176.1(7) . . ?
C01R C00K P2 121.8(6) . . ?
C01R C00K C020 119.6(8) . . ?
C020 C00K P2 118.6(6) . . ?
C00Q C00L C01V 119.7(8) . . ?
C015 C00L C00Q 118.2(8) . . ?
C015 C00L C01V 122.0(8) . . ?
C00H C00M P3 117.2(6) . . ?
C014 C00M P3 123.4(6) . . ?
C014 C00M C00H 119.2(7) . . ?
C01B C00N P3 119.9(7) . . ?
C01E C00N P3 122.9(7) . . ?
C01E C00N C01B 117.2(8) . . ?
N1 C00O H00A 110.1 . . ?
N1 C00O H00B 110.1 . . ?
N1 C00O C00Y 108.0(6) . . ?
H00A C00O H00B 108.4 . . ?
C00Y C00O H00A 110.1 . . ?
C00Y C00O H00B 110.1 . . ?
O4 C4 Mn2 178.2(7) . . ?
C00L C00Q P1 115.7(6) . . ?
C011 C00Q P1 124.0(7) . . ?
C011 C00Q C00L 119.7(8) . . ?
C01D C00R C016 121.1(8) . . ?
C01D C00R C01M 118.5(8) . . ?
C01M C00R C016 119.7(8) . . ?
C00I C00S C01G 118.2(8) . . ?
C00I C00S C01Q 120.4(8) . . ?
C01G C00S C01Q 121.4(8) . . ?
C01A C00T P4 122.6(7) . . ?
C022 C00T P4 117.6(7) . . ?
C022 C00T C01A 119.9(8) . . ?
N3 C00U H00E 109.9 . . ?
N3 C00U H00F 109.9 . . ?
H00E C00U H00F 108.3 . . ?
C00V C00U N3 108.9(6) . . ?
C00V C00U H00E 109.9 . . ?
C00V C00U H00F 109.9 . . ?
N4 C00V C00U 108.5(7) . . ?
N4 C00V H00G 110.0 . . ?
N4 C00V H00H 110.0 . . ?
C00U C00V H00G 110.0 . . ?
C00U C00V H00H 110.0 . . ?
H00G C00V H00H 108.4 . . ?
C017 C00W P1 117.1(7) . . ?
C01C C00W P1 123.0(7) . . ?
C01C C00W C017 119.9(8) . . ?
C00H C00X H00X 119.5 . . ?
C01K C00X C00H 120.9(8) . . ?
C01K C00X H00X 119.5 . . ?
N2 C00Y C00O 108.0(7) . . ?
N2 C00Y H00C 110.1 . . ?
N2 C00Y H00D 110.1 . . ?
C00O C00Y H00C 110.1 . . ?
C00O C00Y H00D 110.1 . . ?
H00C C00Y H00D 108.4 . . ?
N3 C00Z H00I 108.1 . . ?
N3 C00Z H00J 108.1 . . ?
C00H C00Z N3 116.6(6) . . ?
C00H C00Z H00I 108.1 . . ?
C00H C00Z H00J 108.1 . . ?
H00I C00Z H00J 107.3 . . ?
C01I C010 P3 119.2(7) . . ?
C01I C010 C01Z 118.1(8) . . ?
C01Z C010 P3 122.7(7) . . ?
C00Q C011 H011 119.8 . . ?
C02I C011 C00Q 120.4(9) . . ?
C02I C011 H011 119.8 . . ?
O3 C3 Mn2 179.5(8) . . ?
C00I C013 H013 120.2 . . ?
C02M C013 C00I 119.6(9) . . ?
C02M C013 H013 120.2 . . ?
C00M C014 H014 119.8 . . ?
C01H C014 C00M 120.4(8) . . ?
C01H C014 H014 119.8 . . ?
C00L C015 H015 119.4 . . ?
C00L C015 C02J 121.1(8) . . ?
C02J C015 H015 119.4 . . ?
N2 C016 C00R 116.9(6) . . ?
N2 C016 H01A 108.1 . . ?
N2 C016 H01B 108.1 . . ?
C00R C016 H01A 108.1 . . ?
C00R C016 H01B 108.1 . . ?
H01A C016 H01B 107.3 . . ?
C00W C017 H017 120.1 . . ?
C02C C017 C00W 119.8(9) . . ?
C02C C017 H017 120.1 . . ?
C01J C018 P2 122.1(7) . . ?
C01J C018 C01U 119.8(8) . . ?
C01U C018 P2 118.1(6) . . ?
C01W C019 P4 121.8(7) . . ?
C01W C019 C01X 117.6(8) . . ?
C01X C019 P4 120.6(7) . . ?
C00T C01A H01G 120.6 . . ?
C02B C01A C00T 118.7(9) . . ?
C02B C01A H01G 120.6 . . ?
C00N C01B H01H 118.6 . . ?
C028 C01B C00N 122.8(10) . . ?
C028 C01B H01H 118.6 . . ?
C00W C01C H01C 120.5 . . ?
C02H C01C C00W 119.0(9) . . ?
C02H C01C H01C 120.5 . . ?
C00R C01D H01D 119.3 . . ?
C00R C01D C027 121.5(8) . . ?
C027 C01D H01D 119.3 . . ?
C00N C01E H01I 119.2 . . ?
C00N C01E C02A 121.6(9) . . ?
C02A C01E H01I 119.2 . . ?
O2 C2 Mn1 175.3(7) . . ?
C00S C01G H01K 119.3 . . ?
C01T C01G C00S 121.4(9) . . ?
C01T C01G H01K 119.3 . . ?
C014 C01H H01M 120.4 . . ?
C01K C01H C014 119.3(8) . . ?
C01K C01H H01M 120.4 . . ?
C010 C01I H01O 118.9 . . ?
C01Y C01I C010 122.1(9) . . ?
C01Y C01I H01O 118.9 . . ?
C018 C01J H01J 121.0 . . ?
C018 C01J C029 118.0(9) . . ?
C029 C01J H01J 121.0 . . ?
C00X C01K C01H 120.6(8) . . ?
C00X C01K H01Q 119.7 . . ?
C01H C01K H01Q 119.7 . . ?
C01N C01L H01L 118.8 . . ?
C01U C01L H01L 118.8 . . ?
C01U C01L C01N 122.3(9) . . ?
C00R C01M P2 117.0(6) . . ?
C01P C01M P2 122.8(6) . . ?
C01P C01M C00R 120.0(8) . . ?
C01L C01N H01N 121.2 . . ?
C01L C01N C029 117.5(9) . . ?
C029 C01N H01N 121.2 . . ?
C01Y C01O H01S 120.1 . . ?
C01Y C01O C02O 119.8(9) . . ?
C02O C01O H01S 120.1 . . ?
C01M C01P H01P 120.3 . . ?
C025 C01P C01M 119.3(8) . . ?
C025 C01P H01P 120.3 . . ?
N4 C01Q H01T 108.1 . . ?
N4 C01Q H01V 108.1 . . ?
C00S C01Q N4 116.7(7) . . ?
C00S C01Q H01T 108.1 . . ?
C00S C01Q H01V 108.1 . . ?
H01T C01Q H01V 107.3 . . ?
C00K C01R H01R 120.0 . . ?
C00K C01R C02F 120.0(9) . . ?
C02F C01R H01R 120.0 . . ?
C023 C01S P1 122.0(7) . . ?
C02G C01S P1 119.1(7) . . ?
C02G C01S C023 118.9(8) . . ?
C01G C01T H01W 119.9 . . ?
C01G C01T C02M 120.3(9) . . ?
C02M C01T H01W 119.9 . . ?
C018 C01U H01U 119.8 . . ?
C01L C01U C018 120.4(8) . . ?
C01L C01U H01U 119.8 . . ?
N1 C01V H01E 108.4 . . ?
N1 C01V H01F 108.4 . . ?
C00L C01V N1 115.7(7) . . ?
C00L C01V H01E 108.4 . . ?
C00L C01V H01F 108.4 . . ?
H01E C01V H01F 107.4 . . ?
C019 C01W H01X 119.7 . . ?
C02L C01W C019 120.6(9) . . ?
C02L C01W H01X 119.7 . . ?
C019 C01X H01Y 119.5 . . ?
C02Q C01X C019 121.1(10) . . ?
C02Q C01X H01Y 119.5 . . ?
C01I C01Y C01O 120.0(9) . . ?
C01I C01Y H01Z 120.0 . . ?
C01O C01Y H01Z 120.0 . . ?
C010 C01Z H01 119.8 . . ?
C010 C01Z C02O 120.5(9) . . ?
C02O C01Z H01 119.8 . . ?
C00K C020 H020 119.0 . . ?
C00K C020 C02R 122.1(9) . . ?
C02R C020 H020 119.0 . . ?
C02D C021 H021 120.5 . . ?
C02P C021 H021 120.5 . . ?
C02P C021 C02D 119.0(9) . . ?
C00T C022 H022 120.0 . . ?
C02N C022 C00T 119.9(9) . . ?
C02N C022 H022 120.0 . . ?
C01S C023 H023 120.5 . . ?
C02P C023 C01S 119.0(9) . . ?
C02P C023 H023 120.5 . . ?
C02F C024 H024 118.9 . . ?
C02F C024 C02R 122.1(9) . . ?
C02R C024 H024 118.9 . . ?
C01P C025 H025 119.4 . . ?
C027 C025 C01P 121.2(9) . . ?
C027 C025 H025 119.4 . . ?
C02C C026 H026 119.8 . . ?
C02C C026 C02H 120.4(9) . . ?
C02H C026 H026 119.8 . . ?
C01D C027 H027 120.3 . . ?
C025 C027 C01D 119.4(9) . . ?
C025 C027 H027 120.3 . . ?
C01B C028 H028 121.1 . . ?
C01B C028 C02E 117.9(10) . . ?
C02E C028 H028 121.1 . . ?
C01J C029 H029 119.1 . . ?
C01N C029 C01J 121.9(9) . . ?
C01N C029 H029 119.1 . . ?
C01E C02A H02A 119.9 . . ?
C02E C02A C01E 120.3(9) . . ?
C02E C02A H02A 119.9 . . ?
C01A C02B H02B 119.5 . . ?
C02K C02B C01A 121.1(10) . . ?
C02K C02B H02B 119.5 . . ?
C017 C02C H02C 119.8 . . ?
C026 C02C C017 120.4(9) . . ?
C026 C02C H02C 119.8 . . ?
C021 C02D H02D 119.9 . . ?
C02G C02D C021 120.2(9) . . ?
C02G C02D H02D 119.9 . . ?
C028 C02E H02E 119.9 . . ?
C02A C02E C028 120.3(9) . . ?
C02A C02E H02E 119.9 . . ?
C01R C02F H02F 120.1 . . ?
C024 C02F C01R 119.7(9) . . ?
C024 C02F H02F 120.1 . . ?
C01S C02G H02G 119.5 . . ?
C02D C02G C01S 120.9(9) . . ?
C02D C02G H02G 119.5 . . ?
C01C C02H H02H 119.8 . . ?
C026 C02H C01C 120.4(9) . . ?
C026 C02H H02H 119.8 . . ?
C011 C02I H02I 119.7 . . ?
C02J C02I C011 120.6(8) . . ?
C02J C02I H02I 119.7 . . ?
C015 C02J H02J 120.0 . . ?
C02I C02J C015 120.0(8) . . ?
C02I C02J H02J 120.0 . . ?
C02B C02K H02K 120.3 . . ?
C02N C02K C02B 119.4(9) . . ?
C02N C02K H02K 120.3 . . ?
C01W C02L H02L 119.3 . . ?
C01W C02L C02S 121.3(10) . . ?
C02S C02L H02L 119.3 . . ?
C013 C02M H02M 119.5 . . ?
C01T C02M C013 121.0(9) . . ?
C01T C02M H02M 119.5 . . ?
C022 C02N C02K 121.0(10) . . ?
C022 C02N H02N 119.5 . . ?
C02K C02N H02N 119.5 . . ?
C01O C02O C01Z 119.5(10) . . ?
C01O C02O H02O 120.3 . . ?
C01Z C02O H02O 120.3 . . ?
C021 C02P C023 121.9(10) . . ?
C021 C02P H02P 119.0 . . ?
C023 C02P H02P 119.0 . . ?
C01X C02Q H02Q 119.1 . . ?
C01X C02Q C02S 121.7(10) . . ?
C02S C02Q H02Q 119.1 . . ?
C020 C02R C024 116.4(9) . . ?
C020 C02R H02R 121.8 . . ?
C024 C02R H02R 121.8 . . ?
C02L C02S H02S 121.2 . . ?
C02Q C02S C02L 117.7(9) . . ?
C02Q C02S H02S 121.2 . . ?

loop_
_geom_bond_atom_site_label_1
_geom_bond_atom_site_label_2
_geom_bond_distance
_geom_bond_site_symmetry_2
_geom_bond_publ_flag
Mn1 P2 2.323(2) . ?
Mn1 P1 2.308(2) . ?
Mn1 N1 2.160(6) . ?
Mn1 N2 2.144(6) . ?
Mn1 C1 1.793(10) . ?
Mn1 C2 1.774(9) . ?
Mn2 P3 2.330(2) . ?
Mn2 P4 2.322(2) . ?
Mn2 N3 2.137(7) . ?
Mn2 N4 2.163(7) . ?
Mn2 C4 1.802(9) . ?
Mn2 C3 1.792(9) . ?
P2 C00K 1.865(8) . ?
P2 C018 1.847(9) . ?
P2 C01M 1.827(9) . ?
P1 C00Q 1.839(9) . ?
P1 C00W 1.842(9) . ?
P1 C01S 1.846(9) . ?
P3 C00M 1.818(8) . ?
P3 C00N 1.848(8) . ?
P3 C010 1.832(9) . ?
P4 C00I 1.827(8) . ?
P4 C00T 1.819(9) . ?
P4 C019 1.840(9) . ?
O1 C1 1.161(11) . ?
O2 C2 1.173(11) . ?
O4 C4 1.148(10) . ?
O3 C3 1.173(10) . ?
N1 H1 0.9800 . ?
N1 C00O 1.485(10) . ?
N1 C01V 1.496(10) . ?
N3 H3 0.9800 . ?
N3 C00U 1.498(10) . ?
N3 C00Z 1.502(10) . ?
N2 H2 0.9800 . ?
N2 C00Y 1.490(11) . ?
N2 C016 1.482(10) . ?
N4 H4 0.9800 . ?
N4 C00V 1.473(11) . ?
N4 C01Q 1.505(11) . ?
C00H C00M 1.408(11) . ?
C00H C00X 1.387(12) . ?
C00H C00Z 1.492(11) . ?
C00I C00S 1.407(12) . ?
C00I C013 1.419(12) . ?
C00K C01R 1.366(12) . ?
C00K C020 1.367(12) . ?
C00L C00Q 1.438(12) . ?
C00L C015 1.361(12) . ?
C00L C01V 1.488(12) . ?
C00M C014 1.403(12) . ?
C00N C01B 1.392(13) . ?
C00N C01E 1.369(13) . ?
C00O H00A 0.9700 . ?
C00O H00B 0.9700 . ?
C00O C00Y 1.506(12) . ?
C00Q C011 1.381(13) . ?
C00R C016 1.496(12) . ?
C00R C01D 1.381(12) . ?
C00R C01M 1.408(12) . ?
C00S C01G 1.413(13) . ?
C00S C01Q 1.454(12) . ?
C00T C01A 1.408(13) . ?
C00T C022 1.402(13) . ?
C00U H00E 0.9700 . ?
C00U H00F 0.9700 . ?
C00U C00V 1.481(12) . ?
C00V H00G 0.9700 . ?
C00V H00H 0.9700 . ?
C00W C017 1.398(13) . ?
C00W C01C 1.396(13) . ?
C00X H00X 0.9300 . ?
C00X C01K 1.380(12) . ?
C00Y H00C 0.9700 . ?
C00Y H00D 0.9700 . ?
C00Z H00I 0.9700 . ?
C00Z H00J 0.9700 . ?
C010 C01I 1.395(12) . ?
C010 C01Z 1.396(13) . ?
C011 H011 0.9300 . ?
C011 C02I 1.379(13) . ?
C013 H013 0.9300 . ?
C013 C02M 1.382(13) . ?
C014 H014 0.9300 . ?
C014 C01H 1.401(12) . ?
C015 H015 0.9300 . ?
C015 C02J 1.410(12) . ?
C016 H01A 0.9700 . ?
C016 H01B 0.9700 . ?
C017 H017 0.9300 . ?
C017 C02C 1.371(13) . ?
C018 C01J 1.382(12) . ?
C018 C01U 1.391(13) . ?
C019 C01W 1.394(14) . ?
C019 C01X 1.403(13) . ?
C01A H01G 0.9300 . ?
C01A C02B 1.392(14) . ?
C01B H01H 0.9300 . ?
C01B C028 1.368(13) . ?
C01C H01C 0.9300 . ?
C01C C02H 1.385(14) . ?
C01D H01D 0.9300 . ?
C01D C027 1.388(13) . ?
C01E H01I 0.9300 . ?
C01E C02A 1.393(13) . ?
C01G H01K 0.9300 . ?
C01G C01T 1.364(13) . ?
C01H H01M 0.9300 . ?
C01H C01K 1.387(13) . ?
C01I H01O 0.9300 . ?
C01I C01Y 1.371(13) . ?
C01J H01J 0.9300 . ?
C01J C029 1.405(13) . ?
C01K H01Q 0.9300 . ?
C01L H01L 0.9300 . ?
C01L C01N 1.363(13) . ?
C01L C01U 1.358(13) . ?
C01M C01P 1.400(12) . ?
C01N H01N 0.9300 . ?
C01N C029 1.394(15) . ?
C01O H01S 0.9300 . ?
C01O C01Y 1.385(14) . ?
C01O C02O 1.402(15) . ?
C01P H01P 0.9300 . ?
C01P C025 1.384(13) . ?
C01Q H01T 0.9700 . ?
C01Q H01V 0.9700 . ?
C01R H01R 0.9300 . ?
C01R C02F 1.428(13) . ?
C01S C023 1.393(13) . ?
C01S C02G 1.384(13) . ?
C01T H01W 0.9300 . ?
C01T C02M 1.376(14) . ?
C01U H01U 0.9300 . ?
C01V H01E 0.9700 . ?
C01V H01F 0.9700 . ?
C01W H01X 0.9300 . ?
C01W C02L 1.375(13) . ?
C01X H01Y 0.9300 . ?
C01X C02Q 1.353(14) . ?
C01Y H01Z 0.9300 . ?
C01Z H01 0.9300 . ?
C01Z C02O 1.408(14) . ?
C020 H020 0.9300 . ?
C020 C02R 1.411(13) . ?
C021 H021 0.9300 . ?
C021 C02D 1.395(14) . ?
C021 C02P 1.350(15) . ?
C022 H022 0.9300 . ?
C022 C02N 1.371(14) . ?
C023 H023 0.9300 . ?
C023 C02P 1.390(14) . ?
C024 H024 0.9300 . ?
C024 C02F 1.330(14) . ?
C024 C02R 1.418(14) . ?
C025 H025 0.9300 . ?
C025 C027 1.371(14) . ?
C026 H026 0.9300 . ?
C026 C02C 1.370(14) . ?
C026 C02H 1.381(15) . ?
C027 H027 0.9300 . ?
C028 H028 0.9300 . ?
C028 C02E 1.418(15) . ?
C029 H029 0.9300 . ?
C02A H02A 0.9300 . ?
C02A C02E 1.341(15) . ?
C02B H02B 0.9300 . ?
C02B C02K 1.388(15) . ?
C02C H02C 0.9300 . ?
C02D H02D 0.9300 . ?
C02D C02G 1.368(13) . ?
C02E H02E 0.9300 . ?
C02F H02F 0.9300 . ?
C02G H02G 0.9300 . ?
C02H H02H 0.9300 . ?
C02I H02I 0.9300 . ?
C02I C02J 1.358(13) . ?
C02J H02J 0.9300 . ?
C02K H02K 0.9300 . ?
C02K C02N 1.387(16) . ?
C02L H02L 0.9300 . ?
C02L C02S 1.389(16) . ?
C02M H02M 0.9300 . ?
C02N H02N 0.9300 . ?
C02O H02O 0.9300 . ?
C02P H02P 0.9300 . ?
C02Q H02Q 0.9300 . ?
C02Q C02S 1.388(16) . ?
C02R H02R 0.9300 . ?
C02S H02S 0.9300 . ?

loop_
_geom_torsion_atom_site_label_1
_geom_torsion_atom_site_label_2
_geom_torsion_atom_site_label_3
_geom_torsion_atom_site_label_4
_geom_torsion
_geom_torsion_site_symmetry_1
_geom_torsion_site_symmetry_2
_geom_torsion_site_symmetry_3
_geom_torsion_site_symmetry_4
_geom_torsion_publ_flag
Mn1 P2 C00K C01R -134.0(6) . . . . ?
Mn1 P2 C00K C020 45.4(7) . . . . ?
Mn1 P2 C018 C01J -125.2(7) . . . . ?
Mn1 P2 C018 C01U 54.8(8) . . . . ?
Mn1 P2 C01M C00R 44.3(7) . . . . ?
Mn1 P2 C01M C01P -132.1(6) . . . . ?
Mn1 P1 C00Q C00L 46.2(7) . . . . ?
Mn1 P1 C00Q C011 -124.9(7) . . . . ?
Mn1 P1 C00W C017 56.1(8) . . . . ?
Mn1 P1 C00W C01C -125.4(7) . . . . ?
Mn1 P1 C01S C023 -146.8(7) . . . . ?
Mn1 P1 C01S C02G 32.9(8) . . . . ?
Mn1 N1 C00O C00Y 44.4(7) . . . . ?
Mn1 N1 C01V C00L 53.4(9) . . . . ?
Mn1 N2 C00Y C00O 43.9(7) . . . . ?
Mn1 N2 C016 C00R 52.1(9) . . . . ?
Mn2 P3 C00M C00H -44.9(7) . . . . ?
Mn2 P3 C00M C014 131.1(7) . . . . ?
Mn2 P3 C00N C01B -42.9(7) . . . . ?
Mn2 P3 C00N C01E 137.9(7) . . . . ?
Mn2 P3 C010 C01I -54.3(8) . . . . ?
Mn2 P3 C010 C01Z 123.6(7) . . . . ?
Mn2 P4 C00I C00S -48.4(6) . . . . ?
Mn2 P4 C00I C013 124.7(7) . . . . ?
Mn2 P4 C00T C01A 127.8(7) . . . . ?
Mn2 P4 C00T C022 -54.4(8) . . . . ?
Mn2 P4 C019 C01W 144.1(6) . . . . ?
Mn2 P4 C019 C01X -35.5(8) . . . . ?
Mn2 N3 C00U C00V -42.5(7) . . . . ?
Mn2 N3 C00Z C00H -50.3(9) . . . . ?
Mn2 N4 C00V C00U -43.6(7) . . . . ?
Mn2 N4 C01Q C00S -50.6(9) . . . . ?
P2 C00K C01R C02F 177.8(7) . . . . ?
P2 C00K C020 C02R -178.1(7) . . . . ?
P2 C018 C01J C029 -179.7(7) . . . . ?
P2 C018 C01U C01L 178.1(7) . . . . ?
P2 C01M C01P C025 175.9(7) . . . . ?
P1 C00Q C011 C02I 170.5(7) . . . . ?
P1 C00W C017 C02C 174.4(7) . . . . ?
P1 C00W C01C C02H -175.4(7) . . . . ?
P1 C01S C023 C02P -179.7(7) . . . . ?
P1 C01S C02G C02D 179.6(7) . . . . ?
P3 C00M C014 C01H -176.5(6) . . . . ?
P3 C00N C01B C028 179.9(7) . . . . ?
P3 C00N C01E C02A -179.4(7) . . . . ?
P3 C010 C01I C01Y 179.8(7) . . . . ?
P3 C010 C01Z C02O -178.3(7) . . . . ?
P4 C00I C00S C01G 170.8(6) . . . . ?
P4 C00I C00S C01Q -11.4(10) . . . . ?
P4 C00I C013 C02M -171.2(7) . . . . ?
P4 C00T C01A C02B 178.0(7) . . . . ?
P4 C00T C022 C02N -179.6(7) . . . . ?
P4 C019 C01W C02L -179.6(7) . . . . ?
P4 C019 C01X C02Q 178.8(8) . . . . ?
N1 C00O C00Y N2 -60.4(8) . . . . ?
N3 C00U C00V N4 58.8(8) . . . . ?
C00H C00M C014 C01H -0.6(12) . . . . ?
C00H C00X C01K C01H -3.4(13) . . . . ?
C00I P4 C00T C01A 7.1(8) . . . . ?
C00I P4 C00T C022 -175.1(7) . . . . ?
C00I P4 C019 C01W -99.7(8) . . . . ?
C00I P4 C019 C01X 80.7(8) . . . . ?
C00I C00S C01G C01T 2.1(12) . . . . ?
C00I C00S C01Q N4 71.2(10) . . . . ?
C00I C013 C02M C01T -0.4(14) . . . . ?
C00K P2 C018 C01J 104.9(8) . . . . ?
C00K P2 C018 C01U -75.1(7) . . . . ?
C00K P2 C01M C00R 164.8(6) . . . . ?
C00K P2 C01M C01P -11.6(8) . . . . ?
C00K C01R C02F C024 1.8(14) . . . . ?
C00K C020 C02R C024 -1.1(14) . . . . ?
C00L C00Q C011 C02I -0.3(13) . . . . ?
C00L C015 C02J C02I -0.6(14) . . . . ?
C00M P3 C00N C01B 73.3(7) . . . . ?
C00M P3 C00N C01E -105.9(7) . . . . ?
C00M P3 C010 C01I -176.0(7) . . . . ?
C00M P3 C010 C01Z 1.9(8) . . . . ?
C00M C00H C00X C01K 5.5(12) . . . . ?
C00M C00H C00Z N3 71.5(10) . . . . ?
C00M C014 C01H C01K 2.8(13) . . . . ?
C00N P3 C00M C00H -166.0(6) . . . . ?
C00N P3 C00M C014 10.0(8) . . . . ?
C00N P3 C010 C01I 76.9(7) . . . . ?
C00N P3 C010 C01Z -105.2(8) . . . . ?
C00N C01B C028 C02E -0.4(14) . . . . ?
C00N C01E C02A C02E -0.7(15) . . . . ?
C00O N1 C01V C00L 175.7(7) . . . . ?
C00Q P1 C00W C017 -179.6(7) . . . . ?
C00Q P1 C00W C01C -1.2(8) . . . . ?
C00Q P1 C01S C023 96.7(8) . . . . ?
C00Q P1 C01S C02G -83.6(8) . . . . ?
C00Q C00L C015 C02J -0.3(12) . . . . ?
C00Q C00L C01V N1 -73.4(10) . . . . ?
C00Q C011 C02I C02J -0.6(14) . . . . ?
C00R C01D C027 C025 2.6(13) . . . . ?
C00R C01M C01P C025 -0.4(12) . . . . ?
C00S C00I C013 C02M 1.8(12) . . . . ?
C00S C01G C01T C02M -0.7(13) . . . . ?
C00T P4 C00I C00S 83.1(7) . . . . ?
C00T P4 C00I C013 -103.8(7) . . . . ?
C00T P4 C019 C01W 8.5(8) . . . . ?
C00T P4 C019 C01X -171.1(8) . . . . ?
C00T C01A C02B C02K 0.0(14) . . . . ?
C00T C022 C02N C02K 3.1(15) . . . . ?
C00U N3 C00Z C00H -172.1(7) . . . . ?
C00V N4 C01Q C00S -174.2(7) . . . . ?
C00W P1 C00Q C00L -87.1(7) . . . . ?
C00W P1 C00Q C011 101.8(8) . . . . ?
C00W P1 C01S C023 -12.2(8) . . . . ?
C00W P1 C01S C02G 167.5(7) . . . . ?
C00W C017 C02C C026 3.6(14) . . . . ?
C00W C01C C02H C026 -1.4(14) . . . . ?
C00X C00H C00M P3 172.6(6) . . . . ?
C00X C00H C00M C014 -3.5(12) . . . . ?
C00X C00H C00Z N3 -115.0(8) . . . . ?
C00Y N2 C016 C00R 174.0(7) . . . . ?
C00Z N3 C00U C00V 86.9(8) . . . . ?
C00Z C00H C00M P3 -13.8(10) . . . . ?
C00Z C00H C00M C014 170.1(7) . . . . ?
C00Z C00H C00X C01K -168.0(8) . . . . ?
C010 P3 C00M C00H 87.5(7) . . . . ?
C010 P3 C00M C014 -96.5(7) . . . . ?
C010 P3 C00N C01B -179.7(7) . . . . ?
C010 P3 C00N C01E 1.1(8) . . . . ?
C010 C01I C01Y C01O -1.8(14) . . . . ?
C010 C01Z C02O C01O -0.9(14) . . . . ?
C011 C02I C02J C015 1.1(14) . . . . ?
C013 C00I C00S C01G -2.6(12) . . . . ?
C013 C00I C00S C01Q 175.3(8) . . . . ?
C014 C01H C01K C00X -0.9(13) . . . . ?
C015 C00L C00Q P1 -170.8(7) . . . . ?
C015 C00L C00Q C011 0.8(12) . . . . ?
C015 C00L C01V N1 111.2(9) . . . . ?
C016 N2 C00Y C00O -85.5(7) . . . . ?
C016 C00R C01D C027 168.5(8) . . . . ?
C016 C00R C01M P2 13.7(10) . . . . ?
C016 C00R C01M C01P -169.8(7) . . . . ?
C017 C00W C01C C02H 3.0(13) . . . . ?
C018 P2 C00K C01R 2.1(8) . . . . ?
C018 P2 C00K C020 -178.4(7) . . . . ?
C018 P2 C01M C00R -88.6(7) . . . . ?
C018 P2 C01M C01P 95.0(7) . . . . ?
C018 C01J C029 C01N 0.9(14) . . . . ?
C019 P4 C00I C00S -172.3(6) . . . . ?
C019 P4 C00I C013 0.8(8) . . . . ?
C019 P4 C00T C01A -100.3(8) . . . . ?
C019 P4 C00T C022 77.6(7) . . . . ?
C019 C01W C02L C02S 0.3(15) . . . . ?
C019 C01X C02Q C02S 1.3(16) . . . . ?
C01A C00T C022 C02N -1.7(13) . . . . ?
C01A C02B C02K C02N 1.3(15) . . . . ?
C01B C00N C01E C02A 1.4(13) . . . . ?
C01B C028 C02E C02A 1.2(14) . . . . ?
C01C C00W C017 C02C -4.1(13) . . . . ?
C01D C00R C016 N2 116.5(8) . . . . ?
C01D C00R C01M P2 -175.1(6) . . . . ?
C01D C00R C01M C01P 1.5(12) . . . . ?
C01E C00N C01B C028 -0.9(13) . . . . ?
C01E C02A C02E C028 -0.7(15) . . . . ?
C01G C00S C01Q N4 -111.0(9) . . . . ?
C01G C01T C02M C013 -0.1(14) . . . . ?
C01I C010 C01Z C02O -0.4(13) . . . . ?
C01J C018 C01U C01L -1.9(13) . . . . ?
C01L C01N C029 C01J -0.5(14) . . . . ?
C01M P2 C00K C01R 109.6(7) . . . . ?
C01M P2 C00K C020 -70.9(7) . . . . ?
C01M P2 C018 C01J -2.7(8) . . . . ?
C01M P2 C018 C01U 177.3(7) . . . . ?
C01M C00R C016 N2 -72.5(10) . . . . ?
C01M C00R C01D C027 -2.6(12) . . . . ?
C01M C01P C025 C027 0.5(13) . . . . ?
C01N C01L C01U C018 2.4(14) . . . . ?
C01P C025 C027 C01D -1.5(14) . . . . ?
C01Q N4 C00V C00U 86.7(8) . . . . ?
C01Q C00S C01G C01T -175.7(8) . . . . ?
C01R C00K C020 C02R 1.3(13) . . . . ?
C01S P1 C00Q C00L 168.7(6) . . . . ?
C01S P1 C00Q C011 -2.4(9) . . . . ?
C01S P1 C00W C017 -74.3(7) . . . . ?
C01S P1 C00W C01C 104.1(8) . . . . ?
C01S C023 C02P C021 0.4(15) . . . . ?
C01U C018 C01J C029 0.3(13) . . . . ?
C01U C01L C01N C029 -1.2(14) . . . . ?
C01V N1 C00O C00Y -85.4(8) . . . . ?
C01V C00L C00Q P1 13.6(10) . . . . ?
C01V C00L C00Q C011 -174.8(8) . . . . ?
C01V C00L C015 C02J 175.2(8) . . . . ?
C01W C019 C01X C02Q -0.8(14) . . . . ?
C01W C02L C02S C02Q 0.1(15) . . . . ?
C01X C019 C01W C02L 0.0(13) . . . . ?
C01X C02Q C02S C02L -0.9(16) . . . . ?
C01Y C01O C02O C01Z 0.8(15) . . . . ?
C01Z C010 C01I C01Y 1.7(13) . . . . ?
C020 C00K C01R C02F -1.6(13) . . . . ?
C021 C02D C02G C01S -0.2(15) . . . . ?
C022 C00T C01A C02B 0.2(13) . . . . ?
C023 C01S C02G C02D -0.7(14) . . . . ?
C02B C02K C02N C022 -2.8(15) . . . . ?
C02C C026 C02H C01C 0.9(15) . . . . ?
C02D C021 C02P C023 -1.3(16) . . . . ?
C02F C024 C02R C020 1.2(14) . . . . ?
C02G C01S C023 C02P 0.6(14) . . . . ?
C02H C026 C02C C017 -2.0(15) . . . . ?
C02O C01O C01Y C01I 0.5(14) . . . . ?
C02P C021 C02D C02G 1.1(15) . . . . ?
C02R C024 C02F C01R -1.6(15) . . . . ?
